data_2231137
loop_
_publ_author_name
'Choi, Jong-Ha'
'Subhan, Md Abdus'
'Ng, Seik Weng'
'Tiekink, Edward R. T.'

_publ_section_title
;
 2,13-Dibenzyl-5,16-diethyl-2,6,13,17-tetraazatricyclo[16.4.0.0^7,12^]docosan-2-ium
 nitrate
;
_journal_coeditor_code HB6328
_journal_issue 8
_journal_name_full 'Acta Crystallographica Section E'
_journal_page_first o2173
_journal_page_last o2174
_journal_paper_doi 10.1107/S1600536811029692
_journal_volume 67
_journal_year 2011
_chemical_formula_iupac 'C36 H57 N4 +, N O3 -'
_chemical_formula_moiety 'C36 H57 N4 +, N O3 -'
_chemical_formula_sum 'C36 H57 N5 O3'
_chemical_formula_weight 607.87
_chemical_name_systematic
;
2,13-Dibenzyl-5,16-diethyl-2,6,13,17-tetraazatricyclo[16.4.0.0^7,12^]docosan-2-
ium nitrate
;
_space_group_IT_number 14
_symmetry_cell_setting monoclinic
_symmetry_space_group_name_Hall '-P 2yn'
_symmetry_space_group_name_H-M 'P 1 21/n 1'
_atom_sites_solution_hydrogens geom
_atom_sites_solution_primary direct
_atom_sites_solution_secondary difmap
_audit_creation_method SHELXL-97
_cell_angle_alpha 90.00
_cell_angle_beta 98.2461(6)
_cell_angle_gamma 90.00
_cell_formula_units_Z 4
_cell_length_a 10.78820(10)
_cell_length_b 16.27850(10)
_cell_length_c 19.09620(10)
_cell_measurement_reflns_used 15422
_cell_measurement_temperature 100(2)
_cell_measurement_theta_max 74.24
_cell_measurement_theta_min 2.71
_cell_volume 3318.92(4)
_computing_cell_refinement 'CrysAlis PRO (Agilent, 2010)'
_computing_data_collection 'CrysAlis PRO (Agilent, 2010)'
_computing_data_reduction 'CrysAlis PRO (Agilent, 2010)'
_computing_molecular_graphics 'ORTEP-3 (Farrugia, 1997) and DIAMOND (Brandenburg, 2006)'
_computing_publication_material 'publCIF (Westrip, 2010)'
_computing_structure_refinement 'SHELXL97 (Sheldrick, 2008)'
_computing_structure_solution 'SHELXS97 (Sheldrick, 2008)'
_diffrn_ambient_temperature 100(2)
_diffrn_detector_area_resol_mean 10.4041
_diffrn_measured_fraction_theta_full 0.985
_diffrn_measured_fraction_theta_max 0.985
_diffrn_measurement_device_type 'Agilent SuperNova Dual diffractometer with an Atlas detector'
_diffrn_measurement_method \w
_diffrn_radiation_monochromator Mirror
_diffrn_radiation_source 'SuperNova (Cu) X-ray Source'
_diffrn_radiation_type CuK\a
_diffrn_radiation_wavelength 1.54184
_diffrn_reflns_av_R_equivalents 0.0402
_diffrn_reflns_av_sigmaI/netI 0.0242
_diffrn_reflns_limit_h_max 13
_diffrn_reflns_limit_h_min -13
_diffrn_reflns_limit_k_max 20
_diffrn_reflns_limit_k_min -20
_diffrn_reflns_limit_l_max 23
_diffrn_reflns_limit_l_min -23
_diffrn_reflns_number 24730
_diffrn_reflns_theta_full 74.41
_diffrn_reflns_theta_max 74.41
_diffrn_reflns_theta_min 3.58
_diffrn_standards_decay_% 0
_diffrn_standards_interval_count 0
_diffrn_standards_interval_time 0
_diffrn_standards_number 0
_exptl_absorpt_coefficient_mu 0.609
_exptl_absorpt_correction_T_max 0.9416
_exptl_absorpt_correction_T_min 0.8385
_exptl_absorpt_correction_type multi-scan
_exptl_absorpt_process_details '(CrysAlis PRO; Agilent, 2010)'
_exptl_crystal_colour colorless
_exptl_crystal_density_diffrn 1.217
_exptl_crystal_density_method 'not measured'
_exptl_crystal_description prism
_exptl_crystal_F_000 1328
_exptl_crystal_size_max 0.30
_exptl_crystal_size_mid 0.20
_exptl_crystal_size_min 0.10
_refine_diff_density_max 0.311
_refine_diff_density_min -0.254
_refine_ls_extinction_method none
_refine_ls_goodness_of_fit_ref 1.055
_refine_ls_hydrogen_treatment mixed
_refine_ls_matrix_type full
_refine_ls_number_parameters 409
_refine_ls_number_reflns 6689
_refine_ls_number_restraints 3
_refine_ls_restrained_S_all 1.055
_refine_ls_R_factor_all 0.0401
_refine_ls_R_factor_gt 0.0386
_refine_ls_shift/su_max 0.001
_refine_ls_shift/su_mean 0.001
_refine_ls_structure_factor_coef Fsqd
_refine_ls_weighting_details 'calc w=1/[\s^2^(Fo^2^)+(0.0639P)^2^+0.9655P] where P=(Fo^2^+2Fc^2^)/3'
_refine_ls_weighting_scheme calc
_refine_ls_wR_factor_gt 0.1184
_refine_ls_wR_factor_ref 0.1199
_reflns_number_gt 6289
_reflns_number_total 6689
_reflns_threshold_expression I>2\s(I)
_cod_data_source_file hb6328.cif
_cod_data_source_block I
_cod_original_sg_symbol_H-M 'P 21/n'
_cod_database_code 2231137
_cod_database_fobs_code 2231137

loop_
_symmetry_equiv_pos_as_xyz
'x, y, z'
'-x+1/2, y+1/2, -z+1/2'
'-x, -y, -z'
'x-1/2, -y-1/2, z-1/2'

loop_
_atom_site_type_symbol
_atom_site_label
_atom_site_fract_x
_atom_site_fract_y
_atom_site_fract_z
_atom_site_U_iso_or_equiv
_atom_site_adp_type
_atom_site_calc_flag
_atom_site_refinement_flags
_atom_site_occupancy
_atom_site_symmetry_multiplicity
O O1 0.50228(8) 0.10547(5) 0.24392(5) 0.0332(2) Uani d . 1 1
O O2 0.56328(8) -0.01583(6) 0.28070(5) 0.0327(2) Uani d . 1 1
O O3 0.39115(8) -0.00135(5) 0.20754(4) 0.02779(19) Uani d . 1 1
N N1 0.43505(7) 0.37105(5) 0.22433(4) 0.01185(17) Uani d D 1 1
N N2 0.57885(7) 0.45766(5) 0.32911(4) 0.01289(18) Uani d D 1 1
N N3 0.56192(7) 0.62777(5) 0.27861(4) 0.01193(17) Uani d . 1 1
N N4 0.41868(7) 0.53381(5) 0.17396(4) 0.01209(17) Uani d D 1 1
N N5 0.48585(8) 0.02911(6) 0.24405(5) 0.0209(2) Uani d . 1 1
C C1 0.52521(9) 0.30042(6) 0.22417(5) 0.0158(2) Uani d . 1 1
H H1A 0.4785 0.2479 0.2221 0.019 Uiso calc R 1 1
H H1B 0.5853 0.3011 0.2685 0.019 Uiso calc R 1 1
C C2 0.59572(9) 0.30616(6) 0.16165(5) 0.0148(2) Uani d . 1 1
C C3 0.69049(9) 0.36427(6) 0.16127(5) 0.0176(2) Uani d . 1 1
H H3A 0.7107 0.4000 0.2006 0.021 Uiso calc R 1 1
C C4 0.75561(10) 0.37032(7) 0.10379(6) 0.0207(2) Uani d . 1 1
H H4A 0.8200 0.4101 0.1037 0.025 Uiso calc R 1 1
C C5 0.72593(10) 0.31770(7) 0.04624(5) 0.0212(2) Uani d . 1 1
H H5 0.7700 0.3218 0.0067 0.025 Uiso calc R 1 1
C C6 0.63240(10) 0.25951(7) 0.04648(5) 0.0205(2) Uani d . 1 1
H H6 0.6127 0.2236 0.0072 0.025 Uiso calc R 1 1
C C7 0.56721(9) 0.25352(7) 0.10399(5) 0.0175(2) Uani d . 1 1
H H7 0.5031 0.2135 0.1040 0.021 Uiso calc R 1 1
C C8 0.33318(9) 0.36493(6) 0.16142(5) 0.0138(2) Uani d . 1 1
H H8A 0.2848 0.3140 0.1659 0.017 Uiso calc R 1 1
H H8B 0.3729 0.3601 0.1180 0.017 Uiso calc R 1 1
C C9 0.24291(9) 0.43716(6) 0.15289(5) 0.0135(2) Uani d . 1 1
H H9A 0.2132 0.4475 0.1988 0.016 Uiso calc R 1 1
H H9B 0.1691 0.4220 0.1183 0.016 Uiso calc R 1 1
C C10 0.29874(9) 0.51689(6) 0.12824(5) 0.0129(2) Uani d . 1 1
H H10 0.3172 0.5080 0.0790 0.015 Uiso calc R 1 1
C C11 0.20492(9) 0.58771(6) 0.12639(5) 0.0171(2) Uani d . 1 1
H H11A 0.1853 0.5968 0.1749 0.020 Uiso calc R 1 1
H H11B 0.2448 0.6383 0.1116 0.020 Uiso calc R 1 1
C C12 0.08247(10) 0.57368(8) 0.07684(6) 0.0254(3) Uani d . 1 1
H H12A 0.0277 0.6215 0.0785 0.038 Uiso calc R 1 1
H H12B 0.0407 0.5246 0.0919 0.038 Uiso calc R 1 1
H H12C 0.1004 0.5660 0.0284 0.038 Uiso calc R 1 1
C C13 0.49956(9) 0.59796(6) 0.14997(5) 0.0125(2) Uani d . 1 1
H H13 0.4500 0.6496 0.1400 0.015 Uiso calc R 1 1
C C14 0.55226(9) 0.57130(6) 0.08313(5) 0.0162(2) Uani d . 1 1
H H14A 0.4824 0.5636 0.0440 0.019 Uiso calc R 1 1
H H14B 0.5959 0.5180 0.0919 0.019 Uiso calc R 1 1
C C15 0.64389(10) 0.63526(7) 0.06136(5) 0.0192(2) Uani d . 1 1
H H15A 0.6804 0.6146 0.0201 0.023 Uiso calc R 1 1
H H15B 0.5979 0.6866 0.0471 0.023 Uiso calc R 1 1
C C16 0.74889(9) 0.65372(7) 0.12163(5) 0.0184(2) Uani d . 1 1
H H16A 0.8027 0.6979 0.1070 0.022 Uiso calc R 1 1
H H16B 0.8013 0.6041 0.1322 0.022 Uiso calc R 1 1
C C17 0.69583(9) 0.68032(6) 0.18819(5) 0.0163(2) Uani d . 1 1
H H17A 0.6492 0.7325 0.1789 0.020 Uiso calc R 1 1
H H17B 0.7653 0.6898 0.2272 0.020 Uiso calc R 1 1
C C18 0.60803(9) 0.61374(6) 0.21000(5) 0.0120(2) Uani d . 1 1
H H18 0.6581 0.5619 0.2156 0.014 Uiso calc R 1 1
C C19 0.48660(9) 0.70312(6) 0.27985(5) 0.0147(2) Uani d . 1 1
H H19A 0.4286 0.7079 0.2349 0.018 Uiso calc R 1 1
H H19B 0.5426 0.7516 0.2841 0.018 Uiso calc R 1 1
C C20 0.41211(9) 0.70173(6) 0.34134(5) 0.0145(2) Uani d . 1 1
C C21 0.44026(9) 0.75553(6) 0.39824(5) 0.0171(2) Uani d . 1 1
H H21 0.5065 0.7940 0.3984 0.020 Uiso calc R 1 1
C C22 0.37204(10) 0.75333(7) 0.45488(5) 0.0196(2) Uani d . 1 1
H H22 0.3917 0.7904 0.4933 0.023 Uiso calc R 1 1
C C23 0.27563(10) 0.69726(7) 0.45545(5) 0.0196(2) Uani d . 1 1
H H23 0.2296 0.6956 0.4943 0.024 Uiso calc R 1 1
C C24 0.24625(10) 0.64323(7) 0.39889(6) 0.0197(2) Uani d . 1 1
H H24 0.1801 0.6047 0.3990 0.024 Uiso calc R 1 1
C C25 0.31418(9) 0.64595(7) 0.34239(5) 0.0172(2) Uani d . 1 1
H H25 0.2936 0.6092 0.3038 0.021 Uiso calc R 1 1
C C26 0.66397(9) 0.63019(6) 0.33960(5) 0.0141(2) Uani d . 1 1
H H26A 0.6256 0.6364 0.3834 0.017 Uiso calc R 1 1
H H26B 0.7152 0.6798 0.3350 0.017 Uiso calc R 1 1
C C27 0.75144(9) 0.55589(6) 0.34862(5) 0.0141(2) Uani d . 1 1
H H27A 0.8269 0.5709 0.3820 0.017 Uiso calc R 1 1
H H27B 0.7789 0.5439 0.3024 0.017 Uiso calc R 1 1
C C28 0.69645(9) 0.47719(6) 0.37546(5) 0.0137(2) Uani d . 1 1
H H28 0.6780 0.4864 0.4247 0.016 Uiso calc R 1 1
C C29 0.78903(9) 0.40598(7) 0.37584(5) 0.0182(2) Uani d . 1 1
H H29A 0.7483 0.3551 0.3895 0.022 Uiso calc R 1 1
H H29B 0.8088 0.3982 0.3272 0.022 Uiso calc R 1 1
C C30 0.91137(10) 0.41840(8) 0.42597(6) 0.0260(3) Uani d . 1 1
H H30A 0.9657 0.3706 0.4235 0.039 Uiso calc R 1 1
H H30B 0.8931 0.4248 0.4745 0.039 Uiso calc R 1 1
H H30C 0.9537 0.4678 0.4121 0.039 Uiso calc R 1 1
C C31 0.49519(9) 0.39720(6) 0.35440(5) 0.0128(2) Uani d . 1 1
H H31 0.5424 0.3446 0.3638 0.015 Uiso calc R 1 1
C C32 0.43876(9) 0.42032(7) 0.42130(5) 0.0171(2) Uani d . 1 1
H H32A 0.5070 0.4289 0.4611 0.021 Uiso calc R 1 1
H H32B 0.3916 0.4724 0.4131 0.021 Uiso calc R 1 1
C C33 0.35099(10) 0.35262(7) 0.44074(5) 0.0196(2) Uani d . 1 1
H H33A 0.4000 0.3021 0.4536 0.023 Uiso calc R 1 1
H H33B 0.3128 0.3701 0.4825 0.023 Uiso calc R 1 1
C C34 0.24755(9) 0.33400(7) 0.37957(5) 0.0179(2) Uani d . 1 1
H H34A 0.1921 0.3824 0.3707 0.021 Uiso calc R 1 1
H H34B 0.1965 0.2874 0.3927 0.021 Uiso calc R 1 1
C C35 0.30172(9) 0.31249(6) 0.31183(5) 0.0169(2) Uani d . 1 1
H H35A 0.3502 0.2608 0.3187 0.020 Uiso calc R 1 1
H H35B 0.2329 0.3045 0.2722 0.020 Uiso calc R 1 1
C C36 0.38655(9) 0.38224(6) 0.29457(5) 0.0123(2) Uani d . 1 1
H H36 0.3345 0.4333 0.2903 0.015 Uiso calc R 1 1
H H1 0.4755(12) 0.4183(6) 0.2191(7) 0.030(4) Uiso d D 1 1
H H2 0.5374(12) 0.5033(6) 0.3183(7) 0.029(4) Uiso d D 1 1
H H4 0.4029(12) 0.5486(8) 0.2162(5) 0.023(3) Uiso d D 1 1

loop_
_atom_site_aniso_label
_atom_site_aniso_U_11
_atom_site_aniso_U_22
_atom_site_aniso_U_33
_atom_site_aniso_U_12
_atom_site_aniso_U_13
_atom_site_aniso_U_23
O1 0.0302(4) 0.0194(4) 0.0498(5) -0.0036(3) 0.0049(4) 0.0009(4)
O2 0.0298(5) 0.0338(5) 0.0338(5) 0.0102(4) 0.0020(4) 0.0097(4)
O3 0.0268(4) 0.0291(4) 0.0266(4) -0.0065(3) 0.0007(3) -0.0020(3)
N1 0.0122(4) 0.0118(4) 0.0116(4) 0.0002(3) 0.0018(3) -0.0005(3)
N2 0.0117(4) 0.0136(4) 0.0129(4) -0.0015(3) 0.0001(3) 0.0025(3)
N3 0.0116(4) 0.0130(4) 0.0110(4) 0.0007(3) 0.0010(3) -0.0007(3)
N4 0.0119(4) 0.0143(4) 0.0099(4) -0.0016(3) 0.0010(3) 0.0004(3)
N5 0.0194(4) 0.0223(5) 0.0225(4) 0.0007(3) 0.0078(3) 0.0010(3)
C1 0.0175(5) 0.0145(5) 0.0156(5) 0.0049(4) 0.0037(4) 0.0013(4)
C2 0.0135(4) 0.0169(5) 0.0140(4) 0.0048(4) 0.0014(3) 0.0009(4)
C3 0.0174(5) 0.0174(5) 0.0176(5) 0.0029(4) 0.0013(4) -0.0021(4)
C4 0.0170(5) 0.0209(5) 0.0249(5) 0.0017(4) 0.0054(4) 0.0034(4)
C5 0.0194(5) 0.0294(6) 0.0158(5) 0.0079(4) 0.0059(4) 0.0038(4)
C6 0.0179(5) 0.0285(6) 0.0142(5) 0.0060(4) -0.0006(4) -0.0040(4)
C7 0.0132(4) 0.0206(5) 0.0180(5) 0.0031(4) 0.0005(4) -0.0026(4)
C8 0.0137(4) 0.0142(5) 0.0127(4) -0.0004(4) -0.0004(3) -0.0015(3)
C9 0.0118(4) 0.0142(5) 0.0142(4) -0.0002(3) 0.0003(3) 0.0001(3)
C10 0.0122(4) 0.0149(5) 0.0109(4) -0.0008(4) -0.0003(3) 0.0004(3)
C11 0.0149(5) 0.0163(5) 0.0193(5) 0.0017(4) 0.0005(4) 0.0029(4)
C12 0.0156(5) 0.0270(6) 0.0316(6) 0.0006(4) -0.0037(4) 0.0086(5)
C13 0.0125(4) 0.0125(5) 0.0124(4) -0.0008(3) 0.0017(3) 0.0013(3)
C14 0.0171(5) 0.0196(5) 0.0122(4) -0.0008(4) 0.0034(4) -0.0003(4)
C15 0.0193(5) 0.0249(6) 0.0145(5) -0.0019(4) 0.0059(4) 0.0031(4)
C16 0.0154(5) 0.0223(5) 0.0186(5) -0.0024(4) 0.0064(4) 0.0015(4)
C17 0.0149(5) 0.0173(5) 0.0172(5) -0.0039(4) 0.0044(4) -0.0002(4)
C18 0.0113(4) 0.0133(5) 0.0116(4) -0.0002(3) 0.0024(3) 0.0002(3)
C19 0.0156(4) 0.0136(5) 0.0150(5) 0.0020(4) 0.0030(4) 0.0006(3)
C20 0.0138(4) 0.0158(5) 0.0138(4) 0.0041(4) 0.0012(3) 0.0006(4)
C21 0.0133(4) 0.0195(5) 0.0178(5) 0.0018(4) 0.0001(4) -0.0022(4)
C22 0.0189(5) 0.0253(6) 0.0134(5) 0.0056(4) -0.0014(4) -0.0043(4)
C23 0.0194(5) 0.0258(6) 0.0145(5) 0.0067(4) 0.0052(4) 0.0035(4)
C24 0.0181(5) 0.0194(5) 0.0223(5) 0.0015(4) 0.0057(4) 0.0021(4)
C25 0.0171(5) 0.0176(5) 0.0172(5) 0.0014(4) 0.0028(4) -0.0020(4)
C26 0.0134(4) 0.0147(5) 0.0135(4) -0.0012(4) -0.0004(4) -0.0011(3)
C27 0.0115(4) 0.0159(5) 0.0145(4) -0.0012(4) -0.0001(3) 0.0009(4)
C28 0.0125(4) 0.0167(5) 0.0111(4) -0.0004(4) -0.0004(3) 0.0006(3)
C29 0.0163(5) 0.0186(5) 0.0191(5) 0.0024(4) 0.0004(4) 0.0033(4)
C30 0.0157(5) 0.0284(6) 0.0322(6) 0.0014(4) -0.0028(4) 0.0095(5)
C31 0.0130(4) 0.0134(5) 0.0120(4) -0.0008(3) 0.0018(3) 0.0009(3)
C32 0.0187(5) 0.0204(5) 0.0125(4) -0.0027(4) 0.0036(4) -0.0008(4)
C33 0.0206(5) 0.0249(5) 0.0141(5) -0.0022(4) 0.0056(4) 0.0031(4)
C34 0.0165(5) 0.0203(5) 0.0182(5) -0.0025(4) 0.0069(4) 0.0022(4)
C35 0.0171(5) 0.0173(5) 0.0168(5) -0.0052(4) 0.0046(4) -0.0011(4)
C36 0.0124(4) 0.0138(5) 0.0112(4) -0.0004(3) 0.0030(3) 0.0001(3)

loop_
_atom_type_symbol
_atom_type_description
_atom_type_scat_dispersion_real
_atom_type_scat_dispersion_imag
_atom_type_scat_source
C C 0.0181 0.0091 'International Tables Vol C Tables 4.2.6.8 and 6.1.1.4'
H H 0.0000 0.0000 'International Tables Vol C Tables 4.2.6.8 and 6.1.1.4'
N N 0.0311 0.0180 'International Tables Vol C Tables 4.2.6.8 and 6.1.1.4'
O O 0.0492 0.0322 'International Tables Vol C Tables 4.2.6.8 and 6.1.1.4'

loop_
_geom_angle_atom_site_label_1
_geom_angle_atom_site_label_2
_geom_angle_atom_site_label_3
_geom_angle
C1 N1 C8 110.14(7)
C1 N1 C36 113.44(7)
C8 N1 C36 114.00(7)
C1 N1 H1 109.2(9)
C8 N1 H1 106.1(9)
C36 N1 H1 103.4(9)
C31 N2 C28 117.74(7)
C31 N2 H2 109.3(9)
C28 N2 H2 108.9(9)
C19 N3 C26 108.30(7)
C19 N3 C18 113.43(7)
C26 N3 C18 113.09(7)
C13 N4 C10 117.05(7)
C13 N4 H4 106.9(9)
C10 N4 H4 108.9(9)
O2 N5 O3 120.46(10)
O2 N5 O1 119.90(9)
O3 N5 O1 119.64(9)
N1 C1 C2 110.71(8)
N1 C1 H1A 109.5
C2 C1 H1A 109.5
N1 C1 H1B 109.5
C2 C1 H1B 109.5
H1A C1 H1B 108.1
C3 C2 C7 119.47(9)
C3 C2 C1 120.00(9)
C7 C2 C1 120.53(9)
C4 C3 C2 120.45(9)
C4 C3 H3A 119.8
C2 C3 H3A 119.8
C3 C4 C5 119.63(10)
C3 C4 H4A 120.2
C5 C4 H4A 120.2
C6 C5 C4 120.20(9)
C6 C5 H5 119.9
C4 C5 H5 119.9
C5 C6 C7 120.15(10)
C5 C6 H6 119.9
C7 C6 H6 119.9
C6 C7 C2 120.10(10)
C6 C7 H7 120.0
C2 C7 H7 120.0
N1 C8 C9 114.58(8)
N1 C8 H8A 108.6
C9 C8 H8A 108.6
N1 C8 H8B 108.6
C9 C8 H8B 108.6
H8A C8 H8B 107.6
C8 C9 C10 114.44(8)
C8 C9 H9A 108.7
C10 C9 H9A 108.7
C8 C9 H9B 108.7
C10 C9 H9B 108.7
H9A C9 H9B 107.6
N4 C10 C11 113.13(8)
N4 C10 C9 108.99(7)
C11 C10 C9 110.91(8)
N4 C10 H10 107.9
C11 C10 H10 107.9
C9 C10 H10 107.9
C12 C11 C10 114.31(9)
C12 C11 H11A 108.7
C10 C11 H11A 108.7
C12 C11 H11B 108.7
C10 C11 H11B 108.7
H11A C11 H11B 107.6
C11 C12 H12A 109.5
C11 C12 H12B 109.5
H12A C12 H12B 109.5
C11 C12 H12C 109.5
H12A C12 H12C 109.5
H12B C12 H12C 109.5
N4 C13 C14 111.39(8)
N4 C13 C18 107.91(7)
C14 C13 C18 109.56(8)
N4 C13 H13 109.3
C14 C13 H13 109.3
C18 C13 H13 109.3
C13 C14 C15 111.35(8)
C13 C14 H14A 109.4
C15 C14 H14A 109.4
C13 C14 H14B 109.4
C15 C14 H14B 109.4
H14A C14 H14B 108.0
C16 C15 C14 111.55(8)
C16 C15 H15A 109.3
C14 C15 H15A 109.3
C16 C15 H15B 109.3
C14 C15 H15B 109.3
H15A C15 H15B 108.0
C15 C16 C17 110.92(8)
C15 C16 H16A 109.5
C17 C16 H16A 109.5
C15 C16 H16B 109.5
C17 C16 H16B 109.5
H16A C16 H16B 108.0
C16 C17 C18 110.15(8)
C16 C17 H17A 109.6
C18 C17 H17A 109.6
C16 C17 H17B 109.6
C18 C17 H17B 109.6
H17A C17 H17B 108.1
N3 C18 C17 115.38(8)
N3 C18 C13 111.61(7)
C17 C18 C13 110.41(8)
N3 C18 H18 106.3
C17 C18 H18 106.3
C13 C18 H18 106.3
N3 C19 C20 110.80(8)
N3 C19 H19A 109.5
C20 C19 H19A 109.5
N3 C19 H19B 109.5
C20 C19 H19B 109.5
H19A C19 H19B 108.1
C21 C20 C25 118.57(9)
C21 C20 C19 120.93(9)
C25 C20 C19 120.51(9)
C22 C21 C20 120.56(10)
C22 C21 H21 119.7
C20 C21 H21 119.7
C23 C22 C21 120.26(9)
C23 C22 H22 119.9
C21 C22 H22 119.9
C22 C23 C24 119.83(9)
C22 C23 H23 120.1
C24 C23 H23 120.1
C25 C24 C23 119.68(10)
C25 C24 H24 120.2
C23 C24 H24 120.2
C24 C25 C20 121.11(9)
C24 C25 H25 119.4
C20 C25 H25 119.4
N3 C26 C27 116.35(8)
N3 C26 H26A 108.2
C27 C26 H26A 108.2
N3 C26 H26B 108.2
C27 C26 H26B 108.2
H26A C26 H26B 107.4
C26 C27 C28 115.93(8)
C26 C27 H27A 108.3
C28 C27 H27A 108.3
C26 C27 H27B 108.3
C28 C27 H27B 108.3
H27A C27 H27B 107.4
N2 C28 C29 110.17(8)
N2 C28 C27 108.73(7)
C29 C28 C27 110.59(8)
N2 C28 H28 109.1
C29 C28 H28 109.1
C27 C28 H28 109.1
C30 C29 C28 114.03(9)
C30 C29 H29A 108.7
C28 C29 H29A 108.7
C30 C29 H29B 108.7
C28 C29 H29B 108.7
H29A C29 H29B 107.6
C29 C30 H30A 109.5
C29 C30 H30B 109.5
H30A C30 H30B 109.5
C29 C30 H30C 109.5
H30A C30 H30C 109.5
H30B C30 H30C 109.5
N2 C31 C36 107.60(7)
N2 C31 C32 116.47(8)
C36 C31 C32 107.83(8)
N2 C31 H31 108.2
C36 C31 H31 108.2
C32 C31 H31 108.2
C33 C32 C31 110.91(8)
C33 C32 H32A 109.5
C31 C32 H32A 109.5
C33 C32 H32B 109.5
C31 C32 H32B 109.5
H32A C32 H32B 108.0
C34 C33 C32 111.53(8)
C34 C33 H33A 109.3
C32 C33 H33A 109.3
C34 C33 H33B 109.3
C32 C33 H33B 109.3
H33A C33 H33B 108.0
C33 C34 C35 111.45(8)
C33 C34 H34A 109.3
C35 C34 H34A 109.3
C33 C34 H34B 109.3
C35 C34 H34B 109.3
H34A C34 H34B 108.0
C36 C35 C34 109.00(8)
C36 C35 H35A 109.9
C34 C35 H35A 109.9
C36 C35 H35B 109.9
C34 C35 H35B 109.9
H35A C35 H35B 108.3
N1 C36 C35 113.28(8)
N1 C36 C31 110.70(7)
C35 C36 C31 112.06(8)
N1 C36 H36 106.8
C35 C36 H36 106.8
C31 C36 H36 106.8

loop_
_geom_bond_atom_site_label_1
_geom_bond_atom_site_label_2
_geom_bond_distance
O1 N5 1.2557(13)
O2 N5 1.2470(13)
O3 N5 1.2536(12)
N1 C1 1.5063(12)
N1 C8 1.5107(12)
N1 C36 1.5189(11)
N1 H1 0.896(9)
N2 C31 1.4634(12)
N2 C28 1.4737(12)
N2 H2 0.877(9)
N3 C19 1.4734(12)
N3 C26 1.4840(12)
N3 C18 1.4842(11)
N4 C13 1.4753(12)
N4 C10 1.4793(11)
N4 H4 0.881(8)
C1 C2 1.5077(13)
C1 H1A 0.9900
C1 H1B 0.9900
C2 C3 1.3935(14)
C2 C7 1.3943(14)
C3 C4 1.3890(14)
C3 H3A 0.9500
C4 C5 1.3940(16)
C4 H4A 0.9500
C5 C6 1.3844(16)
C5 H5 0.9500
C6 C7 1.3898(14)
C6 H6 0.9500
C7 H7 0.9500
C8 C9 1.5204(13)
C8 H8A 0.9900
C8 H8B 0.9900
C9 C10 1.5331(13)
C9 H9A 0.9900
C9 H9B 0.9900
C10 C11 1.5312(13)
C10 H10 1.0000
C11 C12 1.5277(14)
C11 H11A 0.9900
C11 H11B 0.9900
C12 H12A 0.9800
C12 H12B 0.9800
C12 H12C 0.9800
C13 C14 1.5326(13)
C13 C18 1.5378(12)
C13 H13 1.0000
C14 C15 1.5336(14)
C14 H14A 0.9900
C14 H14B 0.9900
C15 C16 1.5245(14)
C15 H15A 0.9900
C15 H15B 0.9900
C16 C17 1.5297(13)
C16 H16A 0.9900
C16 H16B 0.9900
C17 C18 1.5357(13)
C17 H17A 0.9900
C17 H17B 0.9900
C18 H18 1.0000
C19 C20 1.5152(13)
C19 H19A 0.9900
C19 H19B 0.9900
C20 C21 1.3947(14)
C20 C25 1.3954(14)
C21 C22 1.3933(14)
C21 H21 0.9500
C22 C23 1.3850(16)
C22 H22 0.9500
C23 C24 1.3937(15)
C23 H23 0.9500
C24 C25 1.3892(14)
C24 H24 0.9500
C25 H25 0.9500
C26 C27 1.5286(13)
C26 H26A 0.9900
C26 H26B 0.9900
C27 C28 1.5308(13)
C27 H27A 0.9900
C27 H27B 0.9900
C28 C29 1.5295(14)
C28 H28 1.0000
C29 C30 1.5287(14)
C29 H29A 0.9900
C29 H29B 0.9900
C30 H30A 0.9800
C30 H30B 0.9800
C30 H30C 0.9800
C31 C36 1.5344(12)
C31 C32 1.5387(13)
C31 H31 1.0000
C32 C33 1.5328(14)
C32 H32A 0.9900
C32 H32B 0.9900
C33 C34 1.5256(14)
C33 H33A 0.9900
C33 H33B 0.9900
C34 C35 1.5344(13)
C34 H34A 0.9900
C34 H34B 0.9900
C35 C36 1.5238(13)
C35 H35A 0.9900
C35 H35B 0.9900
C36 H36 1.0000

loop_
_geom_hbond_atom_site_label_D
_geom_hbond_atom_site_label_H
_geom_hbond_atom_site_label_A
_geom_hbond_site_symmetry_A
_geom_hbond_distance_DH
_geom_hbond_distance_HA
_geom_hbond_distance_DA
_geom_hbond_angle_DHA
N1 H1 N2 . 0.897(11) 2.323(13) 2.7400(11) 108.3(10)
N1 H1 N4 . 0.897(11) 2.122(11) 2.8156(11) 133.5(11)
N2 H2 N3 . 0.876(11) 2.193(10) 2.9293(11) 141.5(11)
N4 H4 N3 . 0.882(10) 2.332(12) 2.7992(11) 113.2(10)
C1 H1a O1 . 0.99 2.36 3.2096(13) 143
C9 H9a O3 2_555 0.99 2.40 3.3620(12) 165
C34 H34a O3 2_555 0.99 2.50 3.3876(13) 150
C8 H8a Cg3 2_545 0.99 2.53 3.4008(11) 146
C26 H26b Cg1 2_655 0.99 2.71 3.5899(11) 149

loop_
_geom_torsion_atom_site_label_1
_geom_torsion_atom_site_label_2
_geom_torsion_atom_site_label_3
_geom_torsion_atom_site_label_4
_geom_torsion
C8 N1 C1 C2 66.13(10)
C36 N1 C1 C2 -164.73(8)
N1 C1 C2 C3 74.22(11)
N1 C1 C2 C7 -105.98(10)
C7 C2 C3 C4 0.50(15)
C1 C2 C3 C4 -179.69(9)
C2 C3 C4 C5 -0.15(15)
C3 C4 C5 C6 -0.24(16)
C4 C5 C6 C7 0.29(16)
C5 C6 C7 C2 0.05(15)
C3 C2 C7 C6 -0.45(15)
C1 C2 C7 C6 179.74(9)
C1 N1 C8 C9 -175.10(8)
C36 N1 C8 C9 56.07(10)
N1 C8 C9 C10 71.93(10)
C13 N4 C10 C11 -68.49(10)
C13 N4 C10 C9 167.63(8)
C8 C9 C10 N4 -50.59(10)
C8 C9 C10 C11 -175.77(8)
N4 C10 C11 C12 177.23(8)
C9 C10 C11 C12 -59.95(11)
C10 N4 C13 C14 -67.86(10)
C10 N4 C13 C18 171.85(7)
N4 C13 C14 C15 -175.82(8)
C18 C13 C14 C15 -56.50(10)
C13 C14 C15 C16 55.23(11)
C14 C15 C16 C17 -55.12(12)
C15 C16 C17 C18 56.98(11)
C19 N3 C18 C17 61.89(10)
C26 N3 C18 C17 -61.94(10)
C19 N3 C18 C13 -65.20(10)
C26 N3 C18 C13 170.97(8)
C16 C17 C18 N3 173.18(8)
C16 C17 C18 C13 -59.12(10)
N4 C13 C18 N3 -50.19(10)
C14 C13 C18 N3 -171.62(8)
N4 C13 C18 C17 -179.93(7)
C14 C13 C18 C17 58.63(10)
C26 N3 C19 C20 -70.03(9)
C18 N3 C19 C20 163.57(8)
N3 C19 C20 C21 111.49(10)
N3 C19 C20 C25 -68.03(11)
C25 C20 C21 C22 0.13(15)
C19 C20 C21 C22 -179.40(9)
C20 C21 C22 C23 0.30(15)
C21 C22 C23 C24 -0.43(15)
C22 C23 C24 C25 0.12(15)
C23 C24 C25 C20 0.32(15)
C21 C20 C25 C24 -0.44(15)
C19 C20 C25 C24 179.09(9)
C19 N3 C26 C27 178.66(8)
C18 N3 C26 C27 -54.73(11)
N3 C26 C27 C28 -73.19(10)
C31 N2 C28 C29 73.32(10)
C31 N2 C28 C27 -165.34(8)
C26 C27 C28 N2 53.90(10)
C26 C27 C28 C29 174.98(8)
N2 C28 C29 C30 -176.58(8)
C27 C28 C29 C30 63.19(11)
C28 N2 C31 C36 -175.09(8)
C28 N2 C31 C32 63.80(11)
N2 C31 C32 C33 178.67(8)
C36 C31 C32 C33 57.68(10)
C31 C32 C33 C34 -56.30(11)
C32 C33 C34 C35 54.94(12)
C33 C34 C35 C36 -55.57(11)
C1 N1 C36 C35 -67.88(10)
C8 N1 C36 C35 59.27(10)
C1 N1 C36 C31 58.97(10)
C8 N1 C36 C31 -173.89(8)
C34 C35 C36 N1 -174.29(8)
C34 C35 C36 C31 59.58(10)
N2 C31 C36 N1 45.54(10)
C32 C31 C36 N1 171.92(8)
N2 C31 C36 C35 173.06(7)
C32 C31 C36 C35 -60.55(10)
